data_4315466
loop_
_publ_author_name
'Fabrice Riblet'
'Ghenadie Novitchi'
'Rosario Scopelliti'
'Lothar Helm'
'Aurelian Gulea'
'Andr\'e E. Merbach'

_publ_contact_author_address
;Ecole polytechnique f\'ed\'erale de Lausanne
Institut des sciences et ing\'enierie chimiques
EPFL SB ISIC LCIB
BCH 3108 (B\^at. BCH)
CH-1015 Lausanne
Switzerland
;
_publ_contact_author_email lothar.helm@epfl.ch
_publ_contact_author_fax '+41 21 693 98 55'
_publ_contact_author_name 'Lothar Helm'
_publ_contact_author_phone '+41 21 693 98 75'
_publ_section_title
;
 Isomerization Mechanisms of Stereolabile tris- and bis-Bidentate
 Octahedral Cobalt(II) Complexes: X-ray Structure and Variable Temperature
 and Pressure NMR Kinetic Investigations
;
_journal_name_full 'Inorganic Chemistry'
_journal_page_first 4194
_journal_page_last 4211
_journal_paper_doi 10.1021/ic902494j
_journal_volume 49
_journal_year 2010
_chemical_formula_moiety 'C28 H16 Co F12 N2 O4 S2, C7 H8'
_chemical_formula_sum 'C35 H24 Co F12 N2 O4 S2'
_chemical_formula_weight 887.61
_chemical_name_systematic
; 
 ? 
;
_space_group_IT_number 2
_symmetry_cell_setting triclinic
_symmetry_space_group_name_Hall '-P 1'
_symmetry_space_group_name_H-M 'P -1'
_atom_sites_solution_hydrogens geom
_atom_sites_solution_primary direct
_atom_sites_solution_secondary difmap
_audit_creation_method SHELXL-97
_cell_angle_alpha 96.473(14)
_cell_angle_beta 101.131(15)
_cell_angle_gamma 110.333(19)
_cell_formula_units_Z 1
_cell_length_a 9.337(2)
_cell_length_b 9.6786(12)
_cell_length_c 11.5297(17)
_cell_measurement_reflns_used 65
_cell_measurement_temperature 100(2)
_cell_measurement_theta_max 18.204
_cell_measurement_theta_min 3.898
_cell_volume 940.1(3)
_computing_cell_refinement 'Dirax/lsq (Duisenberg & Schreurs, 1989-2000)'
_computing_data_collection 'Collect (Bruker AXS BV, 1997-2004)'
_computing_data_reduction 'EvalCCD (Duisenberg & Schreurs, 1990-2000)'
_computing_molecular_graphics 'Bruker SHELXTL'
_computing_publication_material 'Bruker SHELXTL'
_computing_structure_refinement 'SHELXL-97 (Sheldrick, 1997)'
_computing_structure_solution 'SHELXS-97 (Sheldrick, 1990)'
_diffrn_ambient_temperature 100(2)
_diffrn_measured_fraction_theta_full 0.989
_diffrn_measured_fraction_theta_max 0.989
_diffrn_measurement_device_type 'Bruker APEX II CCD'
_diffrn_measurement_method 'phi and omega scans'
_diffrn_radiation_monochromator graphite
_diffrn_radiation_source 'fine-focus sealed tube'
_diffrn_radiation_type MoK\a
_diffrn_radiation_wavelength 0.71073
_diffrn_reflns_av_R_equivalents 0.0644
_diffrn_reflns_av_sigmaI/netI 0.0492
_diffrn_reflns_limit_h_max 12
_diffrn_reflns_limit_h_min -12
_diffrn_reflns_limit_k_max 12
_diffrn_reflns_limit_k_min -12
_diffrn_reflns_limit_l_max 14
_diffrn_reflns_limit_l_min -14
_diffrn_reflns_number 19364
_diffrn_reflns_theta_full 27.50
_diffrn_reflns_theta_max 27.50
_diffrn_reflns_theta_min 3.11
_exptl_absorpt_coefficient_mu 0.668
_exptl_absorpt_correction_T_max 0.863
_exptl_absorpt_correction_T_min 0.587
_exptl_absorpt_correction_type multi-scan
_exptl_absorpt_process_details 'SADABS V2.10, G.M.Sheldrick, 2003'
_exptl_crystal_colour orange
_exptl_crystal_density_diffrn 1.568
_exptl_crystal_density_method 'not measured'
_exptl_crystal_description prismatic
_exptl_crystal_F_000 447
_exptl_crystal_size_max 0.61
_exptl_crystal_size_mid 0.43
_exptl_crystal_size_min 0.22
_refine_diff_density_max 0.752
_refine_diff_density_min -0.661
_refine_diff_density_rms 0.094
_refine_ls_extinction_method none
_refine_ls_goodness_of_fit_ref 1.097
_refine_ls_hydrogen_treatment riding
_refine_ls_matrix_type full
_refine_ls_number_parameters 266
_refine_ls_number_reflns 4264
_refine_ls_number_restraints 4
_refine_ls_restrained_S_all 1.097
_refine_ls_R_factor_all 0.0805
_refine_ls_R_factor_gt 0.0575
_refine_ls_shift/su_max 0.000
_refine_ls_shift/su_mean 0.000
_refine_ls_structure_factor_coef Fsqd
_refine_ls_weighting_details 'calc w=1/[\s^2^(Fo^2^)+(0.0439P)^2^+2.2339P] where P=(Fo^2^+2Fc^2^)/3'
_refine_ls_weighting_scheme calc
_refine_ls_wR_factor_gt 0.1308
_refine_ls_wR_factor_ref 0.1465
_reflns_number_gt 3360
_reflns_number_total 4264
_reflns_threshold_expression >2sigma(I)
_cod_data_source_file ic902494j_si_001_5.cif
_cod_data_source_block nov35
_cod_depositor_comments
;
The following automatic conversions were performed:

'_symmetry_cell_setting' value 'Triclinic' changed to 'triclinic'
according to the built-in table from CIF Core dictionary named
'cif_core.dic' version 2.4.1 from 2010-06-29.

Automatic conversion script
Id: cif_fix_values 1646 2011-03-28 12:23:43Z adriana 
;
_cod_original_cell_volume 940.2(3)
_cod_database_code 4315466

loop_
_symmetry_equiv_pos_as_xyz
'x, y, z'
'-x, -y, -z'

loop_
_atom_site_label
_atom_site_type_symbol
_atom_site_fract_x
_atom_site_fract_y
_atom_site_fract_z
_atom_site_U_iso_or_equiv
_atom_site_adp_type
_atom_site_occupancy
_atom_site_symmetry_multiplicity
_atom_site_calc_flag
_atom_site_refinement_flags
_atom_site_disorder_assembly
_atom_site_disorder_group
Co1 Co 0.0000 0.0000 0.0000 0.02063(17) Uani 1 2 d S . .
S1A S 0.31960(15) 0.50449(19) -0.02183(16) 0.0333(4) Uani 0.840(4) 1 d PD A 1
C6A C 0.0896(7) 0.5401(7) -0.1581(6) 0.0238(11) Uani 0.840(4) 1 d PD A 1
H6A H -0.0132 0.5240 -0.2034 0.029 Uiso 0.840(4) 1 calc PR A 1
S1B S 0.0548(11) 0.5460(13) -0.1727(12) 0.0333(4) Uani 0.160(4) 1 d PD A 2
C6B C 0.287(2) 0.505(4) -0.041(3) 0.0238(11) Uani 0.160(4) 1 d PD A 2
H6B H 0.3466 0.4632 0.0097 0.029 Uiso 0.160(4) 1 calc PR A 2
F1 F -0.4625(3) -0.0836(3) -0.2780(2) 0.0634(8) Uani 1 1 d . . .
F2 F -0.5159(3) 0.0119(3) -0.1253(2) 0.0496(6) Uani 1 1 d . . .
F3 F -0.4483(3) 0.1441(3) -0.2552(3) 0.0805(12) Uani 1 1 d . . .
F4 F 0.1498(4) -0.1074(4) -0.5781(3) 0.0839(11) Uani 1 1 d . . .
F5 F 0.1096(5) -0.3242(5) -0.5311(3) 0.1001(14) Uani 1 1 d . . .
F6 F -0.0827(4) -0.2718(3) -0.6187(2) 0.0615(8) Uani 1 1 d . . .
O1 O 0.0914(3) 0.2225(2) -0.0108(2) 0.0241(5) Uani 1 1 d . . .
O2 O -0.2226(3) -0.0056(2) -0.0677(2) 0.0244(5) Uani 1 1 d . . .
N1 N 0.0116(3) -0.0615(3) -0.1841(2) 0.0243(6) Uani 1 1 d . . .
C1 C 0.0229(4) 0.2892(3) -0.0774(3) 0.0203(6) Uani 1 1 d . A .
C2 C -0.1407(4) 0.2286(3) -0.1374(3) 0.0231(6) Uani 1 1 d . . .
H2 H -0.1801 0.2858 -0.1872 0.028 Uiso 1 1 calc R . .
C3 C -0.2450(4) 0.0912(3) -0.1271(3) 0.0230(6) Uani 1 1 d . . .
C4 C -0.4176(4) 0.0425(4) -0.1972(3) 0.0304(7) Uani 1 1 d . . .
C5 C 0.1230(4) 0.4384(3) -0.0920(3) 0.0210(6) Uani 1 1 d D . .
C7 C 0.2249(4) 0.6708(4) -0.1509(3) 0.0288(7) Uani 1 1 d . . .
H7 H 0.2239 0.7522 -0.1895 0.035 Uiso 1 1 calc R A 1
C8 C 0.3564(4) 0.6627(4) -0.0808(3) 0.0327(8) Uani 1 1 d . A .
H8 H 0.4588 0.7385 -0.0663 0.039 Uiso 1 1 calc R B 1
C9 C 0.1369(4) 0.0118(4) -0.2244(3) 0.0272(7) Uani 1 1 d . . .
H9 H 0.2177 0.0986 -0.1728 0.033 Uiso 1 1 calc R . .
C10 C 0.1547(4) -0.0323(4) -0.3374(3) 0.0323(8) Uani 1 1 d . . .
H10 H 0.2455 0.0226 -0.3626 0.039 Uiso 1 1 calc R . .
C11 C 0.0364(5) -0.1592(4) -0.4130(3) 0.0339(8) Uani 1 1 d . . .
C12 C -0.0956(5) -0.2359(4) -0.3738(3) 0.0366(8) Uani 1 1 d . . .
H12 H -0.1783 -0.3224 -0.4242 0.044 Uiso 1 1 calc R . .
C13 C -0.1039(4) -0.1831(4) -0.2591(3) 0.0319(7) Uani 1 1 d . . .
H13 H -0.1946 -0.2346 -0.2324 0.038 Uiso 1 1 calc R . .
C14 C 0.0541(6) -0.2167(5) -0.5350(4) 0.0481(11) Uani 1 1 d . . .
C15 C -0.4936(8) -0.4654(8) -0.6096(9) 0.117(3) Uani 1 1 d . . .
H15 H -0.4921 -0.4403 -0.6868 0.140 Uiso 0.50 1 calc PR C 1
C16 C -0.4434(9) -0.5769(8) -0.5784(11) 0.132(5) Uani 1 1 d . . .
H16 H -0.4032 -0.6276 -0.6314 0.158 Uiso 1 1 calc R . .
C17 C -0.5467(9) -0.3891(8) -0.5290(12) 0.135(5) Uani 1 1 d . . .
H17 H -0.5769 -0.3098 -0.5514 0.162 Uiso 1 1 calc R . .
C18 C -0.4809(15) -0.4394(13) -0.7094(10) 0.065(3) Uani 0.50 1 d P D 2
H18A H -0.4196 -0.4925 -0.7404 0.098 Uiso 0.50 1 calc PR D 2
H18B H -0.4270 -0.3311 -0.7034 0.098 Uiso 0.50 1 calc PR D 2
H18C H -0.5860 -0.4739 -0.7644 0.098 Uiso 0.50 1 calc PR D 2

loop_
_atom_site_aniso_label
_atom_site_aniso_U_11
_atom_site_aniso_U_22
_atom_site_aniso_U_33
_atom_site_aniso_U_23
_atom_site_aniso_U_13
_atom_site_aniso_U_12
Co1 0.0230(3) 0.0166(3) 0.0205(3) 0.0055(2) 0.0040(2) 0.0055(2)
S1A 0.0185(6) 0.0290(6) 0.0470(9) 0.0183(5) 0.0015(5) 0.0028(5)
C6A 0.019(3) 0.023(2) 0.024(3) -0.0009(17) 0.005(2) 0.004(2)
S1B 0.0185(6) 0.0290(6) 0.0470(9) 0.0183(5) 0.0015(5) 0.0028(5)
C6B 0.019(3) 0.023(2) 0.024(3) -0.0009(17) 0.005(2) 0.004(2)
F1 0.0449(15) 0.0630(17) 0.0528(16) -0.0253(13) -0.0150(12) 0.0104(13)
F2 0.0230(11) 0.0594(15) 0.0573(15) 0.0109(12) 0.0080(10) 0.0061(11)
F3 0.0295(13) 0.0605(17) 0.126(3) 0.0670(18) -0.0216(15) -0.0063(12)
F4 0.086(2) 0.118(3) 0.0403(16) 0.0047(17) 0.0357(16) 0.023(2)
F5 0.167(4) 0.151(3) 0.0396(15) 0.0083(18) 0.0227(19) 0.134(3)
F6 0.078(2) 0.0798(19) 0.0249(12) -0.0068(12) 0.0042(12) 0.0370(16)
O1 0.0245(11) 0.0192(10) 0.0260(11) 0.0069(8) 0.0034(9) 0.0061(9)
O2 0.0253(11) 0.0200(10) 0.0262(11) 0.0081(9) 0.0053(9) 0.0058(9)
N1 0.0290(14) 0.0197(12) 0.0226(13) 0.0054(10) 0.0051(11) 0.0077(11)
C1 0.0250(16) 0.0174(14) 0.0188(14) 0.0039(11) 0.0079(12) 0.0070(12)
C2 0.0240(16) 0.0200(14) 0.0225(15) 0.0066(11) 0.0036(12) 0.0055(12)
C3 0.0223(15) 0.0228(15) 0.0208(14) 0.0041(12) 0.0036(12) 0.0060(12)
C4 0.0240(17) 0.0227(16) 0.0376(19) 0.0100(14) 0.0012(14) 0.0026(13)
C5 0.0223(15) 0.0194(14) 0.0189(14) 0.0012(11) 0.0051(12) 0.0057(12)
C7 0.0314(18) 0.0220(15) 0.0343(18) 0.0110(13) 0.0117(14) 0.0083(14)
C8 0.0280(18) 0.0248(16) 0.043(2) 0.0106(14) 0.0136(15) 0.0035(14)
C9 0.0281(17) 0.0288(16) 0.0230(15) 0.0044(12) 0.0028(13) 0.0108(14)
C10 0.0309(18) 0.044(2) 0.0294(17) 0.0136(15) 0.0108(14) 0.0193(16)
C11 0.045(2) 0.042(2) 0.0214(16) 0.0051(14) 0.0067(15) 0.0255(18)
C12 0.042(2) 0.0317(18) 0.0281(18) -0.0022(14) 0.0031(15) 0.0096(16)
C13 0.0349(19) 0.0274(17) 0.0283(17) 0.0034(13) 0.0065(14) 0.0071(15)
C14 0.060(3) 0.064(3) 0.0260(19) -0.0004(18) 0.0075(19) 0.036(2)
C15 0.065(4) 0.072(5) 0.169(9) -0.054(5) 0.051(5) -0.016(3)
C16 0.068(4) 0.054(4) 0.238(12) -0.074(6) 0.077(6) -0.010(3)
C17 0.068(5) 0.060(4) 0.248(12) -0.061(6) 0.074(7) -0.001(3)
C18 0.078(8) 0.058(6) 0.063(7) 0.013(5) 0.010(6) 0.034(6)

loop_
_atom_type_symbol
_atom_type_description
_atom_type_scat_dispersion_real
_atom_type_scat_dispersion_imag
_atom_type_scat_source
C C 0.0033 0.0016 'International Tables Vol C Tables 4.2.6.8 and 6.1.1.4'
H H 0.0000 0.0000 'International Tables Vol C Tables 4.2.6.8 and 6.1.1.4'
N N 0.0061 0.0033 'International Tables Vol C Tables 4.2.6.8 and 6.1.1.4'
O O 0.0106 0.0060 'International Tables Vol C Tables 4.2.6.8 and 6.1.1.4'
F F 0.0171 0.0103 'International Tables Vol C Tables 4.2.6.8 and 6.1.1.4'
S S 0.1246 0.1234 'International Tables Vol C Tables 4.2.6.8 and 6.1.1.4'
Co Co 0.3494 0.9721 'International Tables Vol C Tables 4.2.6.8 and 6.1.1.4'

loop_
_geom_angle_atom_site_label_1
_geom_angle_atom_site_label_2
_geom_angle_atom_site_label_3
_geom_angle
_geom_angle_site_symmetry_1
_geom_angle_site_symmetry_3
_geom_angle_publ_flag
O1 Co1 O1 180.0 2 . ?
O1 Co1 O2 90.63(9) 2 . ?
O1 Co1 O2 89.37(9) . . ?
O1 Co1 O2 89.37(9) 2 2 ?
O1 Co1 O2 90.63(9) . 2 ?
O2 Co1 O2 180.0 . 2 ?
O1 Co1 N1 90.35(9) 2 . ?
O1 Co1 N1 89.65(9) . . ?
O2 Co1 N1 88.26(10) . . ?
O2 Co1 N1 91.73(10) 2 . ?
O1 Co1 N1 89.65(9) 2 2 ?
O1 Co1 N1 90.35(9) . 2 ?
O2 Co1 N1 91.74(10) . 2 ?
O2 Co1 N1 88.27(10) 2 2 ?
N1 Co1 N1 180.0 . 2 ?
C8 S1A C5 92.06(17) . . ?
C5 C6A C7 113.3(4) . . ?
C5 C6A H6A 123.4 . . ?
C7 C6A H6A 123.4 . . ?
C7 S1B C5 92.6(5) . . ?
C5 C6B C8 109(2) . . ?
C5 C6B H6B 125.3 . . ?
C8 C6B H6B 125.3 . . ?
C1 O1 Co1 125.9(2) . . ?
C3 O2 Co1 121.5(2) . . ?
C9 N1 C13 117.8(3) . . ?
C9 N1 Co1 121.8(2) . . ?
C13 N1 Co1 120.2(2) . . ?
O1 C1 C2 124.5(3) . . ?
O1 C1 C5 116.3(3) . . ?
C2 C1 C5 119.2(3) . . ?
C3 C2 C1 123.6(3) . . ?
C3 C2 H2 118.2 . . ?
C1 C2 H2 118.2 . . ?
O2 C3 C2 130.5(3) . . ?
O2 C3 C4 112.4(3) . . ?
C2 C3 C4 117.1(3) . . ?
F3 C4 F1 107.4(3) . . ?
F3 C4 F2 105.9(3) . . ?
F1 C4 F2 105.4(3) . . ?
F3 C4 C3 114.5(3) . . ?
F1 C4 C3 111.1(3) . . ?
F2 C4 C3 112.0(3) . . ?
C6A C5 C6B 104.5(16) . . ?
C6A C5 C1 131.8(4) . . ?
C6B C5 C1 123.6(16) . . ?
C6B C5 S1B 112.8(17) . . ?
C1 C5 S1B 123.6(4) . . ?
C6A C5 S1A 110.5(3) . . ?
C1 C5 S1A 117.7(2) . . ?
S1B C5 S1A 118.7(4) . . ?
C8 C7 C6A 110.5(4) . . ?
C8 C7 S1B 122.9(4) . . ?
C8 C7 H7 124.7 . . ?
C6A C7 H7 124.7 . . ?
S1B C7 H7 112.3 . . ?
C7 C8 C6B 102.2(8) . . ?
C7 C8 S1A 113.6(3) . . ?
C7 C8 H8 123.2 . . ?
C6B C8 H8 134.6 . . ?
S1A C8 H8 123.2 . . ?
N1 C9 C10 123.4(3) . . ?
N1 C9 H9 118.3 . . ?
C10 C9 H9 118.3 . . ?
C9 C10 C11 118.3(3) . . ?
C9 C10 H10 120.8 . . ?
C11 C10 H10 120.8 . . ?
C12 C11 C10 119.3(3) . . ?
C12 C11 C14 120.3(4) . . ?
C10 C11 C14 120.3(4) . . ?
C13 C12 C11 118.5(3) . . ?
C13 C12 H12 120.8 . . ?
C11 C12 H12 120.8 . . ?
N1 C13 C12 122.7(3) . . ?
N1 C13 H13 118.7 . . ?
C12 C13 H13 118.7 . . ?
F5 C14 F6 107.2(4) . . ?
F5 C14 F4 108.1(4) . . ?
F6 C14 F4 105.0(4) . . ?
F5 C14 C11 111.8(3) . . ?
F6 C14 C11 112.2(4) . . ?
F4 C14 C11 112.1(4) . . ?
C18 C15 C16 113.8(9) . . ?
C18 C15 C17 125.7(13) . . ?
C16 C15 C17 120.4(11) . . ?
C16 C15 H15 119.8 . . ?
C17 C15 H15 119.8 . . ?
C17 C16 C15 117.2(7) 2_444 . ?
C17 C16 H16 121.4 2_444 . ?
C15 C16 H16 121.4 . . ?
C16 C17 C15 122.4(11) 2_444 . ?
C16 C17 H17 118.8 2_444 . ?
C15 C17 H17 118.8 . . ?
C15 C18 H18A 109.5 . . ?
C15 C18 H18B 109.5 . . ?
H18A C18 H18B 109.5 . . ?
C15 C18 H18C 109.5 . . ?
H18A C18 H18C 109.5 . . ?
H18B C18 H18C 109.5 . . ?

loop_
_geom_bond_atom_site_label_1
_geom_bond_atom_site_label_2
_geom_bond_distance
_geom_bond_site_symmetry_2
_geom_bond_publ_flag
Co1 O1 2.051(2) 2 ?
Co1 O1 2.051(2) . ?
Co1 O2 2.053(2) . ?
Co1 O2 2.053(2) 2 ?
Co1 N1 2.172(3) . ?
Co1 N1 2.172(3) 2 ?
S1A C8 1.698(4) . ?
S1A C5 1.711(3) . ?
C6A C5 1.392(7) . ?
C6A C7 1.424(7) . ?
C6A H6A 0.9500 . ?
S1B C7 1.578(11) . ?
S1B C5 1.675(9) . ?
C6B C5 1.409(18) . ?
C6B C8 1.59(4) . ?
C6B H6B 0.9500 . ?
F1 C4 1.331(4) . ?
F2 C4 1.334(4) . ?
F3 C4 1.329(4) . ?
F4 C14 1.341(6) . ?
F5 C14 1.316(5) . ?
F6 C14 1.335(5) . ?
O1 C1 1.274(4) . ?
O2 C3 1.272(4) . ?
N1 C9 1.341(4) . ?
N1 C13 1.351(4) . ?
C1 C2 1.426(4) . ?
C1 C5 1.471(4) . ?
C2 C3 1.383(4) . ?
C2 H2 0.9500 . ?
C3 C4 1.535(4) . ?
C7 C8 1.365(5) . ?
C7 H7 0.9500 . ?
C8 H8 0.9500 . ?
C9 C10 1.383(5) . ?
C9 H9 0.9500 . ?
C10 C11 1.390(5) . ?
C10 H10 0.9500 . ?
C11 C12 1.389(6) . ?
C11 C14 1.514(5) . ?
C12 C13 1.389(5) . ?
C12 H12 0.9500 . ?
C13 H13 0.9500 . ?
C15 C18 1.224(13) . ?
C15 C16 1.375(14) . ?
C15 C17 1.390(9) . ?
C15 H15 0.9500 . ?
C16 C17 1.328(15) 2_444 ?
C16 H16 0.9500 . ?
C17 C16 1.328(15) 2_444 ?
C17 H17 0.9500 . ?
C18 H18A 0.9800 . ?
C18 H18B 0.9800 . ?
C18 H18C 0.9800 . ?

loop_
_geom_torsion_atom_site_label_1
_geom_torsion_atom_site_label_2
_geom_torsion_atom_site_label_3
_geom_torsion_atom_site_label_4
_geom_torsion
_geom_torsion_site_symmetry_1
_geom_torsion_site_symmetry_2
_geom_torsion_site_symmetry_3
_geom_torsion_site_symmetry_4
_geom_torsion_publ_flag
O2 Co1 O1 C1 -21.1(2) . . . . ?
O2 Co1 O1 C1 158.9(2) 2 . . . ?
N1 Co1 O1 C1 67.2(2) . . . . ?
N1 Co1 O1 C1 -112.8(2) 2 . . . ?
O1 Co1 O2 C3 -159.0(2) 2 . . . ?
O1 Co1 O2 C3 21.0(2) . . . . ?
N1 Co1 O2 C3 -68.6(2) . . . . ?
N1 Co1 O2 C3 111.4(2) 2 . . . ?
O1 Co1 N1 C9 -137.3(2) 2 . . . ?
O1 Co1 N1 C9 42.7(2) . . . . ?
O2 Co1 N1 C9 132.1(2) . . . . ?
O2 Co1 N1 C9 -47.9(2) 2 . . . ?
O1 Co1 N1 C13 37.9(3) 2 . . . ?
O1 Co1 N1 C13 -142.1(3) . . . . ?
O2 Co1 N1 C13 -52.7(3) . . . . ?
O2 Co1 N1 C13 127.3(3) 2 . . . ?
Co1 O1 C1 C2 13.5(4) . . . . ?
Co1 O1 C1 C5 -166.25(19) . . . . ?
O1 C1 C2 C3 1.8(5) . . . . ?
C5 C1 C2 C3 -178.4(3) . . . . ?
Co1 O2 C3 C2 -15.5(5) . . . . ?
Co1 O2 C3 C4 164.5(2) . . . . ?
C1 C2 C3 O2 -0.3(6) . . . . ?
C1 C2 C3 C4 179.7(3) . . . . ?
O2 C3 C4 F3 176.4(3) . . . . ?
C2 C3 C4 F3 -3.6(5) . . . . ?
O2 C3 C4 F1 -61.7(4) . . . . ?
C2 C3 C4 F1 118.3(3) . . . . ?
O2 C3 C4 F2 55.9(4) . . . . ?
C2 C3 C4 F2 -124.1(3) . . . . ?
C7 C6A C5 C6B -0.5(15) . . . . ?
C7 C6A C5 C1 -177.4(3) . . . . ?
C7 C6A C5 S1B 167(5) . . . . ?
C7 C6A C5 S1A 0.1(6) . . . . ?
C8 C6B C5 C6A 0(2) . . . . ?
C8 C6B C5 C1 177.4(10) . . . . ?
C8 C6B C5 S1B -2(3) . . . . ?
C8 C6B C5 S1A -174(17) . . . . ?
O1 C1 C5 C6A 178.9(4) . . . . ?
C2 C1 C5 C6A -0.8(6) . . . . ?
O1 C1 C5 C6B 2.5(19) . . . . ?
C2 C1 C5 C6B -177.2(18) . . . . ?
O1 C1 C5 S1B -178.3(6) . . . . ?
C2 C1 C5 S1B 2.0(7) . . . . ?
O1 C1 C5 S1A 1.5(4) . . . . ?
C2 C1 C5 S1A -178.2(2) . . . . ?
C7 S1B C5 C6A -11(4) . . . . ?
C7 S1B C5 C6B 2(2) . . . . ?
C7 S1B C5 C1 -176.8(4) . . . . ?
C7 S1B C5 S1A 3.4(8) . . . . ?
C8 S1A C5 C6A -0.7(4) . . . . ?
C8 S1A C5 C6B 5(15) . . . . ?
C8 S1A C5 C1 177.2(3) . . . . ?
C8 S1A C5 S1B -2.9(6) . . . . ?
C5 C6A C7 C8 0.7(6) . . . . ?
C5 C6A C7 S1B -170(4) . . . . ?
C5 S1B C7 C8 -2.7(9) . . . . ?
C5 S1B C7 C6A 7(3) . . . . ?
C6A C7 C8 C6B -0.5(15) . . . . ?
S1B C7 C8 C6B 1.8(14) . . . . ?
C6A C7 C8 S1A -1.2(5) . . . . ?
S1B C7 C8 S1A 1.1(8) . . . . ?
C5 C6B C8 C7 0(2) . . . . ?
C5 C6B C8 S1A 177(9) . . . . ?
C5 S1A C8 C7 1.1(3) . . . . ?
C5 S1A C8 C6B -2(7) . . . . ?
C13 N1 C9 C10 -1.2(5) . . . . ?
Co1 N1 C9 C10 174.1(2) . . . . ?
N1 C9 C10 C11 0.1(5) . . . . ?
C9 C10 C11 C12 0.8(5) . . . . ?
C9 C10 C11 C14 -176.9(3) . . . . ?
C10 C11 C12 C13 -0.5(5) . . . . ?
C14 C11 C12 C13 177.2(3) . . . . ?
C9 N1 C13 C12 1.6(5) . . . . ?
Co1 N1 C13 C12 -173.8(3) . . . . ?
C11 C12 C13 N1 -0.7(6) . . . . ?
C12 C11 C14 F5 -81.9(5) . . . . ?
C10 C11 C14 F5 95.7(5) . . . . ?
C12 C11 C14 F6 38.6(5) . . . . ?
C10 C11 C14 F6 -143.8(4) . . . . ?
C12 C11 C14 F4 156.5(4) . . . . ?
C10 C11 C14 F4 -25.9(5) . . . . ?
C18 C15 C16 C17 179.8(9) . . . 2_444 ?
C17 C15 C16 C17 2.3(12) . . . 2_444 ?
C18 C15 C17 C16 -179.6(10) . . . 2_444 ?
C16 C15 C17 C16 -2.4(13) . . . 2_444 ?
